data_7113157
loop_
_publ_author_name
'Caltagirone, Claudia'
'Bates, Gareth W.'
'Gale, Philip A.'
'Light, Mark E.'

_publ_section_title
;
 Anion binding vs. sulfonamide deprotonation in functionalised ureas
;
_journal_coden_ASTM CHCOFS
_journal_issue 1
_journal_name_full
;
 Chemical Communications (Cambridge, United Kingdom)
;
_journal_page_first 61
_journal_page_last 63
_journal_paper_doi 10.1039/b713431b
_journal_year 2008
_chemical_formula_moiety 'C25 H22 N4 O5 S2, 2(C2 H6 O S)'
_chemical_formula_sum 'C29 H34 N4 O7 S4'
_chemical_formula_weight 678.84
_space_group_IT_number 14
_symmetry_cell_setting monoclinic
_symmetry_space_group_name_Hall '-P 2ybc'
_symmetry_space_group_name_H-M 'P 1 21/c 1'
_atom_sites_solution_hydrogens geom
_atom_sites_solution_primary direct
_atom_sites_solution_secondary difmap
_audit_creation_method SHELXL-97
_cell_angle_alpha 90.00
_cell_angle_beta 99.885(2)
_cell_angle_gamma 90.00
_cell_formula_units_Z 4
_cell_length_a 12.5841(6)
_cell_length_b 15.6088(4)
_cell_length_c 16.5762(7)
_cell_measurement_reflns_used 33181
_cell_measurement_temperature 120(2)
_cell_measurement_theta_max 27.48
_cell_measurement_theta_min 2.91
_cell_volume 3207.6(2)
_computing_cell_refinement 'DENZO (Otwinowski & Minor, 1997) & COLLECT (Hooft, R.W.W., 1998)'
_computing_data_collection 'COLLECT (Hooft, R.W.W., 1998)'
_computing_data_reduction 'DENZO (Otwinowski & Minor, 1997) & COLLECT (Hooft, R.W.W., 1998)'
_computing_molecular_graphics 'CAMERON (Watkin, et al., 1993)'
_computing_publication_material 'WINGX (Farrugia, 1998)'
_computing_structure_refinement 'SHELXL-97 (Sheldrick, 1997)'
_computing_structure_solution 'SHELXS-97 (Sheldrick, 1997)'
_diffrn_ambient_temperature 120(2)
_diffrn_detector_area_resol_mean 9.091
_diffrn_measured_fraction_theta_full 0.998
_diffrn_measured_fraction_theta_max 0.998
_diffrn_measurement_device_type 'Bruker-Nonius CCD camera on \k-goniostat'
_diffrn_measurement_method '\f & \w scans to fill the asymmetric unit'
_diffrn_radiation_monochromator graphite
_diffrn_radiation_source 'Bruker Nonius FR591 Rotating Anode'
_diffrn_radiation_type MoK\a
_diffrn_radiation_wavelength 0.71073
_diffrn_reflns_av_R_equivalents 0.1052
_diffrn_reflns_av_sigmaI/netI 0.0689
_diffrn_reflns_limit_h_max 14
_diffrn_reflns_limit_h_min -14
_diffrn_reflns_limit_k_max 18
_diffrn_reflns_limit_k_min -17
_diffrn_reflns_limit_l_max 19
_diffrn_reflns_limit_l_min -19
_diffrn_reflns_number 36921
_diffrn_reflns_theta_full 25.03
_diffrn_reflns_theta_max 25.03
_diffrn_reflns_theta_min 3.04
_diffrn_standards_number 0
_exptl_absorpt_coefficient_mu 0.348
_exptl_absorpt_correction_T_max 0.9661
_exptl_absorpt_correction_T_min 0.9237
_exptl_absorpt_correction_type multi-scan
_exptl_absorpt_process_details
;
SADABS V2.10 (Sheldrick, G.M., 2003)
;
_exptl_crystal_colour Colourless
_exptl_crystal_density_diffrn 1.406
_exptl_crystal_density_method 'not measured'
_exptl_crystal_description Block
_exptl_crystal_F_000 1424
_exptl_crystal_size_max 0.2
_exptl_crystal_size_mid 0.1
_exptl_crystal_size_min 0.1
_refine_diff_density_max 0.308
_refine_diff_density_min -0.461
_refine_diff_density_rms 0.075
_refine_ls_extinction_coef 0.0030(5)
_refine_ls_extinction_expression Fc^*^=kFc[1+0.001xFc^2^\l^3^/sin(2\q)]^-1/4^
_refine_ls_extinction_method SHELXL
_refine_ls_goodness_of_fit_ref 1.067
_refine_ls_hydrogen_treatment mixed
_refine_ls_matrix_type full
_refine_ls_number_parameters 418
_refine_ls_number_reflns 5656
_refine_ls_number_restraints 0
_refine_ls_restrained_S_all 1.067
_refine_ls_R_factor_all 0.0821
_refine_ls_R_factor_gt 0.0487
_refine_ls_shift/su_max 0.010
_refine_ls_shift/su_mean 0.001
_refine_ls_structure_factor_coef Fsqd
_refine_ls_weighting_details 'calc w=1/[\s^2^(Fo^2^)+(0.0566P)^2^+0.5485P] where P=(Fo^2^+2Fc^2^)/3'
_refine_ls_weighting_scheme calc
_refine_ls_wR_factor_gt 0.1072
_refine_ls_wR_factor_ref 0.1210
_reflns_number_gt 4023
_reflns_number_total 5656
_reflns_threshold_expression >2sigma(I)
_cod_duplicate_entry 7102761
_cod_data_source_file b713431b.txt
_cod_data_source_block 2007sot0572
_cod_depositor_comments
;
The following automatic conversions were performed:

'_symmetry_cell_setting' value 'Monoclinic' changed to 'monoclinic'
according to
/usr/data/users/saulius/automatic-downloads/retrospective/RSC/lib/dictionaries/cif_core.dic
dictionary named 'cif_core.dic' version 2.4.2 from 2011-04-26.

Automatic conversion script
Id: cif_fix_values 2281 2013-09-26 08:29:07Z andrius 
;
_cod_original_sg_symbol_H-M P2(1)/c
_cod_database_code 7113157

loop_
_symmetry_equiv_pos_as_xyz
'x, y, z'
'-x, y+1/2, -z+1/2'
'-x, -y, -z'
'x, -y-1/2, z-1/2'

loop_
_atom_site_label
_atom_site_type_symbol
_atom_site_fract_x
_atom_site_fract_y
_atom_site_fract_z
_atom_site_U_iso_or_equiv
_atom_site_adp_type
_atom_site_occupancy
_atom_site_symmetry_multiplicity
_atom_site_calc_flag
_atom_site_refinement_flags
S1 S 0.74878(6) 0.35671(4) 0.46584(5) 0.0209(2) Uani 1 1 d .
S2 S 1.23424(6) 0.18958(5) 0.48832(5) 0.0232(2) Uani 1 1 d .
O1 O 0.75054(18) 0.43996(12) 0.42975(13) 0.0299(5) Uani 1 1 d .
O2 O 0.84802(16) 0.31570(13) 0.50156(13) 0.0276(5) Uani 1 1 d .
O3 O 0.95797(16) 0.06419(12) 0.39431(13) 0.0252(5) Uani 1 1 d .
O4 O 1.20101(18) 0.17824(14) 0.56638(13) 0.0319(6) Uani 1 1 d .
O5 O 1.34668(17) 0.18202(13) 0.48271(14) 0.0293(5) Uani 1 1 d .
N1 N 0.6873(2) 0.29463(15) 0.39296(16) 0.0200(6) Uani 1 1 d .
H901 H 0.632(3) 0.319(2) 0.368(2) 0.037(11) Uiso 1 1 d .
N2 N 0.8397(2) 0.17656(16) 0.36423(15) 0.0194(6) Uani 1 1 d .
H902 H 0.831(3) 0.221(2) 0.341(2) 0.034(11) Uiso 1 1 d .
N3 N 0.9916(2) 0.17009(16) 0.30612(16) 0.0219(6) Uani 1 1 d .
H903 H 0.958(3) 0.210(2) 0.271(2) 0.058(13) Uiso 1 1 d .
N4 N 1.1684(2) 0.11705(16) 0.42982(16) 0.0236(6) Uani 1 1 d .
H904 H 1.110(3) 0.105(2) 0.441(2) 0.042(12) Uiso 1 1 d .
C1 C 0.5634(3) 0.39698(18) 0.52339(19) 0.0245(7) Uani 1 1 d .
H1 H 0.5330 0.4092 0.4681 0.029 Uiso 1 1 calc R
C2 C 0.5047(3) 0.41184(19) 0.5857(2) 0.0297(8) Uani 1 1 d .
H2 H 0.4334 0.4340 0.5730 0.036 Uiso 1 1 calc R
C3 C 0.5496(3) 0.3944(2) 0.6660(2) 0.0303(8) Uani 1 1 d .
H3 H 0.5104 0.4069 0.7087 0.036 Uiso 1 1 calc R
C4 C 0.6514(3) 0.3591(2) 0.6843(2) 0.0312(8) Uani 1 1 d .
H4 H 0.6808 0.3455 0.7395 0.037 Uiso 1 1 calc R
C5 C 0.7113(3) 0.34304(18) 0.62296(19) 0.0266(7) Uani 1 1 d .
H5 H 0.7810 0.3182 0.6356 0.032 Uiso 1 1 calc R
C6 C 0.6675(2) 0.36390(17) 0.54317(18) 0.0183(7) Uani 1 1 d .
C7 C 0.6725(2) 0.20567(17) 0.41120(17) 0.0186(7) Uani 1 1 d .
C8 C 0.5796(2) 0.17828(18) 0.43734(18) 0.0214(7) Uani 1 1 d .
H8 H 0.5263 0.2189 0.4456 0.026 Uiso 1 1 calc R
C9 C 0.5634(2) 0.09207(18) 0.45167(18) 0.0243(7) Uani 1 1 d .
H9 H 0.4995 0.0735 0.4698 0.029 Uiso 1 1 calc R
C10 C 0.6416(2) 0.03341(18) 0.43921(18) 0.0213(7) Uani 1 1 d .
H10 H 0.6312 -0.0256 0.4494 0.026 Uiso 1 1 calc R
C11 C 0.7348(2) 0.05954(17) 0.41210(17) 0.0190(7) Uani 1 1 d .
H11 H 0.7874 0.0184 0.4037 0.023 Uiso 1 1 calc R
C12 C 0.7514(2) 0.14618(17) 0.39716(17) 0.0166(6) Uani 1 1 d .
C13 C 0.9316(2) 0.13161(18) 0.35692(18) 0.0210(7) Uani 1 1 d .
C14 C 1.0860(2) 0.13330(17) 0.28494(19) 0.0202(7) Uani 1 1 d .
C15 C 1.0928(3) 0.12383(18) 0.20240(19) 0.0240(7) Uani 1 1 d .
H15 H 1.0347 0.1421 0.1616 0.029 Uiso 1 1 calc R
C16 C 1.1837(3) 0.08802(19) 0.1796(2) 0.0288(8) Uani 1 1 d .
H16 H 1.1876 0.0819 0.1231 0.035 Uiso 1 1 calc R
C17 C 1.2694(3) 0.06087(19) 0.2384(2) 0.0292(8) Uani 1 1 d .
H17 H 1.3311 0.0353 0.2225 0.035 Uiso 1 1 calc R
C18 C 1.2639(3) 0.07151(18) 0.3207(2) 0.0256(7) Uani 1 1 d .
H18 H 1.3223 0.0531 0.3611 0.031 Uiso 1 1 calc R
C19 C 1.1736(2) 0.10898(17) 0.34464(18) 0.0208(7) Uani 1 1 d .
C20 C 1.1924(2) 0.29250(18) 0.45018(18) 0.0223(7) Uani 1 1 d .
C21 C 1.2654(3) 0.34555(19) 0.42117(19) 0.0256(7) Uani 1 1 d .
H21 H 1.3364 0.3261 0.4193 0.031 Uiso 1 1 calc R
C22 C 1.2339(3) 0.42702(19) 0.3950(2) 0.0318(8) Uani 1 1 d .
H22 H 1.2835 0.4638 0.3749 0.038 Uiso 1 1 calc R
C23 C 1.1298(3) 0.4555(2) 0.3979(2) 0.0350(9) Uani 1 1 d .
H23 H 1.1087 0.5117 0.3800 0.042 Uiso 1 1 calc R
C24 C 1.0573(3) 0.40220(19) 0.4267(2) 0.0319(8) Uani 1 1 d .
H24 H 0.9862 0.4218 0.4282 0.038 Uiso 1 1 calc R
C25 C 1.0878(3) 0.31996(19) 0.45341(19) 0.0260(7) Uani 1 1 d .
H25 H 1.0382 0.2831 0.4735 0.031 Uiso 1 1 calc R
S3 S 0.42656(7) 0.12691(5) 0.73951(5) 0.0322(2) Uani 1 1 d .
O6 O 0.49535(19) 0.11926(14) 0.82290(13) 0.0346(6) Uani 1 1 d .
C26 C 0.3711(3) 0.2324(2) 0.7354(2) 0.0418(9) Uani 1 1 d .
H26A H 0.3194 0.2365 0.7732 0.063 Uiso 1 1 calc R
H26B H 0.3343 0.2446 0.6795 0.063 Uiso 1 1 calc R
H26C H 0.4292 0.2741 0.7512 0.063 Uiso 1 1 calc R
C27 C 0.5182(3) 0.1428(2) 0.6705(2) 0.0427(10) Uani 1 1 d .
H27A H 0.5702 0.1874 0.6919 0.064 Uiso 1 1 calc R
H27B H 0.4783 0.1605 0.6170 0.064 Uiso 1 1 calc R
H27C H 0.5566 0.0892 0.6644 0.064 Uiso 1 1 calc R
S4 S 0.91629(7) 0.38724(5) 0.20657(5) 0.0249(2) Uani 1 1 d .
O7 O 0.87149(17) 0.30551(13) 0.23706(13) 0.0274(5) Uani 1 1 d .
C28 C 0.8654(3) 0.3894(2) 0.09948(19) 0.0386(9) Uani 1 1 d .
H28A H 0.8808 0.3346 0.0750 0.058 Uiso 1 1 calc R
H28B H 0.9002 0.4359 0.0740 0.058 Uiso 1 1 calc R
H28C H 0.7873 0.3989 0.0905 0.058 Uiso 1 1 calc R
C29 C 1.0535(3) 0.3640(2) 0.1996(2) 0.0354(8) Uani 1 1 d .
H29A H 1.0942 0.3523 0.2544 0.053 Uiso 1 1 calc R
H29B H 1.0854 0.4133 0.1759 0.053 Uiso 1 1 calc R
H29C H 1.0563 0.3138 0.1646 0.053 Uiso 1 1 calc R

loop_
_atom_site_aniso_label
_atom_site_aniso_U_11
_atom_site_aniso_U_22
_atom_site_aniso_U_33
_atom_site_aniso_U_23
_atom_site_aniso_U_13
_atom_site_aniso_U_12
S1 0.0206(4) 0.0185(4) 0.0253(4) 0.0003(3) 0.0085(3) -0.0017(3)
S2 0.0188(4) 0.0262(4) 0.0250(5) 0.0002(3) 0.0047(3) 0.0006(3)
O1 0.0413(14) 0.0188(11) 0.0332(13) 0.0015(9) 0.0163(11) -0.0079(10)
O2 0.0170(12) 0.0300(12) 0.0361(13) -0.0061(9) 0.0058(10) -0.0006(9)
O3 0.0184(12) 0.0222(11) 0.0366(13) 0.0068(9) 0.0092(10) 0.0014(9)
O4 0.0340(14) 0.0389(13) 0.0241(13) 0.0017(10) 0.0086(11) -0.0006(10)
O5 0.0188(12) 0.0306(12) 0.0382(14) 0.0007(10) 0.0036(10) 0.0042(9)
N1 0.0217(15) 0.0170(13) 0.0216(15) 0.0020(10) 0.0047(12) 0.0003(11)
N2 0.0181(14) 0.0193(14) 0.0226(15) 0.0034(11) 0.0091(11) 0.0015(11)
N3 0.0199(14) 0.0208(14) 0.0273(15) 0.0033(11) 0.0103(12) 0.0034(11)
N4 0.0214(16) 0.0230(14) 0.0275(16) -0.0012(11) 0.0070(13) -0.0018(12)
C1 0.0242(18) 0.0252(16) 0.0244(18) 0.0014(13) 0.0052(14) 0.0023(13)
C2 0.0260(19) 0.0279(17) 0.037(2) 0.0025(14) 0.0120(16) 0.0062(14)
C3 0.038(2) 0.0322(18) 0.0255(19) -0.0037(14) 0.0179(16) 0.0001(15)
C4 0.037(2) 0.040(2) 0.0181(18) 0.0030(14) 0.0073(15) 0.0012(16)
C5 0.0274(19) 0.0233(16) 0.0288(19) 0.0033(13) 0.0036(15) 0.0014(14)
C6 0.0191(17) 0.0139(14) 0.0225(17) -0.0008(11) 0.0055(13) -0.0035(12)
C7 0.0209(17) 0.0175(15) 0.0173(16) 0.0004(11) 0.0033(13) 0.0003(12)
C8 0.0166(16) 0.0231(16) 0.0264(18) 0.0005(12) 0.0087(14) 0.0021(12)
C9 0.0199(17) 0.0260(17) 0.0284(18) 0.0010(13) 0.0085(14) -0.0038(13)
C10 0.0213(17) 0.0174(15) 0.0257(18) 0.0003(12) 0.0057(14) -0.0056(12)
C11 0.0172(16) 0.0171(15) 0.0226(17) -0.0020(12) 0.0034(13) 0.0026(12)
C12 0.0147(16) 0.0204(15) 0.0149(15) 0.0001(11) 0.0033(12) -0.0033(12)
C13 0.0190(17) 0.0204(16) 0.0244(17) -0.0024(13) 0.0062(13) -0.0005(12)
C14 0.0191(17) 0.0145(14) 0.0297(18) 0.0012(12) 0.0120(14) 0.0005(12)
C15 0.0256(18) 0.0203(15) 0.0276(18) -0.0014(13) 0.0087(14) -0.0016(13)
C16 0.034(2) 0.0238(17) 0.0326(19) -0.0052(14) 0.0172(16) -0.0024(14)
C17 0.0244(19) 0.0231(17) 0.044(2) -0.0057(14) 0.0171(16) -0.0001(13)
C18 0.0214(18) 0.0197(16) 0.037(2) -0.0022(13) 0.0091(15) 0.0005(13)
C19 0.0232(18) 0.0175(15) 0.0232(17) -0.0019(12) 0.0085(14) -0.0037(12)
C20 0.0203(17) 0.0242(16) 0.0227(17) -0.0077(13) 0.0043(14) 0.0003(13)
C21 0.0206(18) 0.0252(17) 0.0305(19) -0.0052(13) 0.0034(14) -0.0020(13)
C22 0.031(2) 0.0220(17) 0.043(2) -0.0008(14) 0.0088(16) -0.0067(14)
C23 0.034(2) 0.0210(17) 0.049(2) -0.0064(15) 0.0033(17) -0.0012(15)
C24 0.0229(19) 0.0297(18) 0.043(2) -0.0095(15) 0.0048(16) 0.0036(14)
C25 0.0221(18) 0.0270(17) 0.0298(19) -0.0043(13) 0.0069(14) -0.0022(13)
S3 0.0360(5) 0.0286(4) 0.0285(5) -0.0025(3) -0.0039(4) -0.0054(4)
O6 0.0385(15) 0.0360(13) 0.0263(13) 0.0053(10) -0.0033(11) -0.0091(11)
C26 0.050(2) 0.037(2) 0.037(2) 0.0010(16) 0.0043(18) 0.0072(18)
C27 0.057(3) 0.041(2) 0.030(2) -0.0020(16) 0.0070(19) 0.0045(18)
S4 0.0308(5) 0.0203(4) 0.0237(5) 0.0009(3) 0.0052(4) 0.0017(3)
O7 0.0256(13) 0.0276(11) 0.0303(13) 0.0079(9) 0.0086(10) 0.0013(9)
C28 0.059(3) 0.0290(18) 0.0249(19) 0.0026(14) 0.0003(18) -0.0025(17)
C29 0.032(2) 0.0319(19) 0.045(2) 0.0031(16) 0.0155(17) -0.0035(15)

loop_
_atom_type_symbol
_atom_type_description
_atom_type_scat_dispersion_real
_atom_type_scat_dispersion_imag
_atom_type_scat_source
C C 0.0033 0.0016 'International Tables Vol C Tables 4.2.6.8 and 6.1.1.4'
H H 0.0000 0.0000 'International Tables Vol C Tables 4.2.6.8 and 6.1.1.4'
N N 0.0061 0.0033 'International Tables Vol C Tables 4.2.6.8 and 6.1.1.4'
O O 0.0106 0.0060 'International Tables Vol C Tables 4.2.6.8 and 6.1.1.4'
S S 0.1246 0.1234 'International Tables Vol C Tables 4.2.6.8 and 6.1.1.4'

loop_
_geom_angle_atom_site_label_1
_geom_angle_atom_site_label_2
_geom_angle_atom_site_label_3
_geom_angle
O1 S1 O2 120.10(14)
O1 S1 N1 105.55(13)
O2 S1 N1 107.91(13)
O1 S1 C6 107.24(13)
O2 S1 C6 107.37(14)
N1 S1 C6 108.21(13)
O4 S2 O5 119.30(14)
O4 S2 N4 104.74(14)
O5 S2 N4 108.14(14)
O4 S2 C20 108.54(14)
O5 S2 C20 106.65(14)
N4 S2 C20 109.21(14)
C7 N1 S1 118.6(2)
C13 N2 C12 126.6(3)
C13 N3 C14 123.4(3)
C19 N4 S2 123.1(2)
C2 C1 C6 119.1(3)
C3 C2 C1 120.1(3)
C4 C3 C2 120.1(3)
C3 C4 C5 120.7(3)
C6 C5 C4 118.8(3)
C5 C6 C1 121.1(3)
C5 C6 S1 119.4(2)
C1 C6 S1 119.2(2)
C8 C7 C12 120.4(3)
C8 C7 N1 120.7(3)
C12 C7 N1 118.7(3)
C7 C8 C9 120.7(3)
C10 C9 C8 119.1(3)
C9 C10 C11 121.0(3)
C10 C11 C12 120.2(3)
C11 C12 N2 123.3(3)
C11 C12 C7 118.5(3)
N2 C12 C7 118.0(2)
O3 C13 N3 123.7(3)
O3 C13 N2 123.1(3)
N3 C13 N2 113.1(3)
C15 C14 C19 119.4(3)
C15 C14 N3 118.8(3)
C19 C14 N3 121.7(3)
C16 C15 C14 120.3(3)
C15 C16 C17 120.6(3)
C18 C17 C16 119.3(3)
C17 C18 C19 120.7(3)
C18 C19 C14 119.5(3)
C18 C19 N4 119.7(3)
C14 C19 N4 120.6(3)
C21 C20 C25 121.1(3)
C21 C20 S2 119.5(2)
C25 C20 S2 119.3(2)
C22 C21 C20 119.3(3)
C21 C22 C23 120.3(3)
C24 C23 C22 120.1(3)
C23 C24 C25 120.3(3)
C24 C25 C20 118.8(3)
O6 S3 C27 105.57(16)
O6 S3 C26 105.53(15)
C27 S3 C26 98.01(18)
O7 S4 C28 104.95(14)
O7 S4 C29 105.66(14)
C28 S4 C29 97.17(18)

loop_
_geom_bond_atom_site_label_1
_geom_bond_atom_site_label_2
_geom_bond_distance
S1 O1 1.432(2)
S1 O2 1.437(2)
S1 N1 1.636(3)
S1 C6 1.776(3)
S2 O4 1.437(2)
S2 O5 1.439(2)
S2 N4 1.623(3)
S2 C20 1.773(3)
O3 C13 1.237(3)
N1 C7 1.440(4)
N2 C13 1.376(4)
N2 C12 1.402(4)
N3 C13 1.363(4)
N3 C14 1.417(4)
N4 C19 1.430(4)
C1 C2 1.388(4)
C1 C6 1.394(4)
C2 C3 1.382(5)
C3 C4 1.380(5)
C4 C5 1.388(5)
C5 C6 1.382(4)
C7 C8 1.382(4)
C7 C12 1.408(4)
C8 C9 1.388(4)
C9 C10 1.385(4)
C10 C11 1.387(4)
C11 C12 1.397(4)
C14 C15 1.393(4)
C14 C19 1.401(4)
C15 C16 1.383(4)
C16 C17 1.391(5)
C17 C18 1.387(4)
C18 C19 1.396(4)
C20 C21 1.383(4)
C20 C25 1.394(4)
C21 C22 1.380(4)
C22 C23 1.392(5)
C23 C24 1.379(5)
C24 C25 1.390(4)
S3 O6 1.505(2)
S3 C27 1.776(4)
S3 C26 1.786(3)
S4 O7 1.516(2)
S4 C28 1.781(3)
S4 C29 1.788(4)

loop_
_geom_hbond_atom_site_label_D
_geom_hbond_atom_site_label_H
_geom_hbond_atom_site_label_A
_geom_hbond_distance_DH
_geom_hbond_distance_HA
_geom_hbond_distance_DA
_geom_hbond_angle_DHA
_geom_hbond_site_symmetry_A
N1 H901 O6 0.83(3) 2.01(4) 2.833(3) 173(4) 4_565
N2 H902 O7 0.80(3) 2.29(4) 2.991(3) 147(3) .
N3 H903 O7 0.90(4) 1.87(4) 2.733(3) 158(4) .
N3 H903 S4 0.90(4) 2.98(4) 3.817(3) 155(3) .
N4 H904 O3 0.81(4) 2.04(4) 2.739(3) 144(4) .
